data_2230565
loop_
_publ_author_name
'Dieng, Moussa'
'Barry, Aliou Hamady'
'Gaye, Mohamed'
'Sall, Abdou Salam'
'P\'erez-Lourido, Paulo'
'Valencia-Matarranz, Laura'

_publ_section_title
;
 (2-{[2-(2-Aminoethylamino)ethylimino]methyl}phenolato-\k^4^<i>O</i>,<i>N</i>',<i>N</i>'',<i>N</i>''')copper(II)
 perchlorate
;
_journal_coeditor_code AA2008
_journal_issue 7
_journal_name_full 'Acta Crystallographica Section E'
_journal_page_first m830
_journal_page_last m831
_journal_paper_doi 10.1107/S1600536811020095
_journal_volume 67
_journal_year 2011
_chemical_formula_iupac '[Cu (C11 H16 N3 O)] Cl O4'
_chemical_formula_moiety 'C11 H16 Cu1 N3 O1 +, Cl O4 -'
_chemical_formula_sum 'C11 H16 Cl Cu N3 O5'
_chemical_formula_weight 369.26
_chemical_name_systematic
;
(2-{[2-(2-Aminoethylamino)ethylimino]methyl}phenolato-
\k^4^<i>O</i>,<i>N</i>',<i>N</i>'',<i>N</i>''')copper(II) perchlorate
;
_space_group_IT_number 2
_symmetry_cell_setting triclinic
_symmetry_space_group_name_Hall '-P 1'
_symmetry_space_group_name_H-M 'P -1'
_atom_sites_solution_hydrogens geom
_atom_sites_solution_primary direct
_atom_sites_solution_secondary difmap
_audit_creation_method SHELXL-97
_cell_angle_alpha 108.240(4)
_cell_angle_beta 105.568(4)
_cell_angle_gamma 108.154(4)
_cell_formula_units_Z 4
_cell_length_a 10.371(3)
_cell_length_b 12.615(3)
_cell_length_c 13.390(3)
_cell_measurement_reflns_used 25
_cell_measurement_temperature 293(2)
_cell_measurement_theta_max 15
_cell_measurement_theta_min 11
_cell_volume 1445.2(6)
_computing_cell_refinement '<i>CAD-4 EXPRESS</i> (Enraf--Nonius, 1994)'
_computing_data_collection '<i>CAD-4 EXPRESS</i> (Enraf--Nonius, 1994)'
_computing_data_reduction 'MolEN (Fair, 1990)'
_computing_molecular_graphics 'ORTEP-3 for Windows (Farrugia, 1997)'
_computing_publication_material 'SHELXL97 (Sheldrick, 2008)'
_computing_structure_refinement 'SHELXL97 (Sheldrick, 2008)'
_computing_structure_solution 'SHELXS97 (Sheldrick, 2008)'
_diffrn_ambient_temperature 293(2)
_diffrn_measured_fraction_theta_full 0.970
_diffrn_measured_fraction_theta_max 0.970
_diffrn_measurement_device_type 'Enraf--Nonius CAD-4'
_diffrn_measurement_method \p
_diffrn_radiation_monochromator graphite
_diffrn_radiation_source 'fine-focus sealed tube'
_diffrn_radiation_type MoK\a
_diffrn_radiation_wavelength 0.71073
_diffrn_reflns_av_R_equivalents 0.0238
_diffrn_reflns_av_sigmaI/netI 0.0354
_diffrn_reflns_limit_h_max 12
_diffrn_reflns_limit_h_min -12
_diffrn_reflns_limit_k_max 15
_diffrn_reflns_limit_k_min -15
_diffrn_reflns_limit_l_max 15
_diffrn_reflns_limit_l_min -15
_diffrn_reflns_number 9604
_diffrn_reflns_theta_full 25.08
_diffrn_reflns_theta_max 25.08
_diffrn_reflns_theta_min 1.75
_diffrn_standards_decay_% 0
_diffrn_standards_interval_count 167
_diffrn_standards_interval_time 120
_diffrn_standards_number 2
_exptl_absorpt_coefficient_mu 1.720
_exptl_absorpt_correction_type none
_exptl_crystal_colour blue
_exptl_crystal_density_diffrn 1.697
_exptl_crystal_density_method 'not measured'
_exptl_crystal_description prism
_exptl_crystal_F_000 756
_exptl_crystal_size_max .14
_exptl_crystal_size_mid .12
_exptl_crystal_size_min .10
_refine_diff_density_max 0.525
_refine_diff_density_min -0.523
_refine_ls_extinction_method none
_refine_ls_goodness_of_fit_ref 1.043
_refine_ls_hydrogen_treatment mixed
_refine_ls_matrix_type full
_refine_ls_number_parameters 403
_refine_ls_number_reflns 4979
_refine_ls_number_restraints 6
_refine_ls_restrained_S_all 1.043
_refine_ls_R_factor_all 0.0507
_refine_ls_R_factor_gt 0.0373
_refine_ls_shift/su_max 0.000
_refine_ls_shift/su_mean 0.000
_refine_ls_structure_factor_coef Fsqd
_refine_ls_weighting_details 'calc w=1/[\s^2^(Fo^2^)+(0.0736P)^2^+1.8036P] where P=(Fo^2^+2Fc^2^)/3'
_refine_ls_weighting_scheme calc
_refine_ls_wR_factor_gt 0.1058
_refine_ls_wR_factor_ref 0.1310
_reflns_number_gt 4043
_reflns_number_total 4979
_reflns_threshold_expression I>2sigma(I)
_cod_data_source_file aa2008.cif
_cod_data_source_block I
_cod_original_formula_sum 'C11 H16 Cl1 Cu1 N3 O5'
_cod_database_code 2230565
_cod_database_fobs_code 2230565

loop_
_symmetry_equiv_pos_as_xyz
'x, y, z'
'-x, -y, -z'

loop_
_atom_site_type_symbol
_atom_site_label
_atom_site_fract_x
_atom_site_fract_y
_atom_site_fract_z
_atom_site_U_iso_or_equiv
_atom_site_adp_type
_atom_site_calc_flag
_atom_site_refinement_flags
_atom_site_occupancy
_atom_site_symmetry_multiplicity
_atom_site_disorder_assembly
_atom_site_disorder_group
Cu Cu1 0.48017(5) 0.82083(4) 0.17536(4) 0.03778(16) Uani d . 1 1 . .
Cu Cu2 0.69669(5) 0.67765(4) 0.40785(4) 0.03492(16) Uani d . 1 1 . .
Cl Cl1 0.71789(11) 0.96716(9) 0.47942(8) 0.0404(2) Uani d . 1 1 . .
Cl Cl2 0.18182(13) 0.66397(10) -0.12121(9) 0.0502(3) Uani d . 1 1 . .
O O1 0.4879(3) 0.6029(3) 0.3599(2) 0.0397(6) Uani d . 1 1 . .
O O2 0.5561(3) 0.7179(3) 0.0997(2) 0.0421(7) Uani d . 1 1 . .
O O3P 0.8668(4) 1.0066(3) 0.5557(3) 0.0625(9) Uani d . 1 1 . .
O O4P 0.6998(4) 1.0681(3) 0.4620(3) 0.0635(9) Uani d . 1 1 . .
O O5P 0.6818(4) 0.8682(3) 0.3721(3) 0.0620(9) Uani d . 1 1 . .
O O6P 0.6191(5) 0.9214(4) 0.5281(4) 0.0790(12) Uani d . 1 1 . .
O O7P 0.2836(5) 0.7790(4) -0.0273(3) 0.0841(13) Uani d . 1 1 . .
O O8P 0.1176(7) 0.5817(4) -0.0787(5) 0.1186(19) Uani d . 1 1 . .
O O9P 0.2632(8) 0.6193(5) -0.1779(5) 0.129(2) Uani d . 1 1 . .
O O10P 0.0789(7) 0.6826(7) -0.1963(6) 0.158(3) Uani d . 1 1 . .
N N1 0.9185(4) 0.7628(3) 0.4620(3) 0.0377(7) Uani d D 1 1 . .
N N2 0.6939(4) 0.6190(3) 0.2490(3) 0.0390(8) Uani d D 1 1 . .
N N3 0.7429(4) 0.7226(3) 0.5692(3) 0.0377(7) Uani d . 1 1 . .
N N4 0.3318(4) 0.6842(3) 0.1875(3) 0.0418(8) Uani d D 1 1 . .
N N5 0.3875(4) 0.9249(3) 0.2452(3) 0.0435(8) Uani d D 1 1 . .
N N6 0.5927(4) 0.9644(3) 0.1598(3) 0.0438(8) Uani d . 1 1 . .
C C1 0.8468(5) 0.6837(4) 0.2588(4) 0.0447(10) Uani d . 1 1 . .
H H1A 0.8627 0.7639 0.2594 0.054 Uiso calc R 1 1 . .
H H1B 0.8605 0.6354 0.1936 0.054 Uiso calc R 1 1 . .
C C2 0.9551(5) 0.6995(4) 0.3685(4) 0.0463(10) Uani d . 1 1 . .
H H2A 0.9466 0.6195 0.3651 0.056 Uiso calc R 1 1 . .
H H2B 1.0558 0.7486 0.3811 0.056 Uiso calc R 1 1 . .
C C3 0.9887(5) 0.7633(5) 0.5735(4) 0.0487(11) Uani d . 1 1 . .
H H3A 1.0910 0.8255 0.6129 0.058 Uiso calc R 1 1 . .
H H3B 0.9879 0.6832 0.5618 0.058 Uiso calc R 1 1 . .
C C4 0.9022(5) 0.7919(5) 0.6450(4) 0.0490(11) Uani d . 1 1 . .
H H4A 0.9244 0.7675 0.7071 0.059 Uiso calc R 1 1 . .
H H4B 0.9293 0.8800 0.6782 0.059 Uiso calc R 1 1 . .
C C5 0.6476(5) 0.6967(4) 0.6119(3) 0.0384(9) Uani d . 1 1 . .
H H5A 0.6836 0.7164 0.6900 0.046 Uiso calc R 1 1 . .
C C6 0.4894(4) 0.6394(4) 0.5491(3) 0.0354(8) Uani d . 1 1 . .
C C7 0.4020(5) 0.6276(4) 0.6131(4) 0.0468(10) Uani d . 1 1 . .
H H7 0.4484 0.6527 0.6917 0.056 Uiso calc R 1 1 . .
C C8 0.2508(5) 0.5801(4) 0.5621(4) 0.0499(11) Uani d . 1 1 . .
H H8 0.1954 0.5762 0.6062 0.060 Uiso calc R 1 1 . .
C C9 0.1807(5) 0.5377(4) 0.4439(4) 0.0475(11) Uani d . 1 1 . .
H H9 0.0778 0.5045 0.4086 0.057 Uiso calc R 1 1 . .
C C10 0.2621(4) 0.5444(4) 0.3793(4) 0.0395(9) Uani d . 1 1 . .
H H10 0.2125 0.5132 0.3000 0.047 Uiso calc R 1 1 . .
C C11 0.4171(4) 0.5967(3) 0.4277(4) 0.0356(8) Uani d . 1 1 . .
C C12 0.2444(5) 0.7334(5) 0.2428(4) 0.0508(11) Uani d . 1 1 . .
H H12A 0.2914 0.7627 0.3254 0.061 Uiso calc R 1 1 . .
H H12B 0.1454 0.6686 0.2147 0.061 Uiso calc R 1 1 . .
C C13 0.2352(5) 0.8390(4) 0.2150(4) 0.0468(10) Uani d . 1 1 . .
H H13A 0.1754 0.8082 0.1338 0.056 Uiso calc R 1 1 . .
H H13B 0.1905 0.8804 0.2591 0.056 Uiso calc R 1 1 . .
C C14 0.4064(6) 1.0212(4) 0.2021(4) 0.0516(11) Uani d . 1 1 . .
H H14A 0.3897 1.0875 0.2487 0.062 Uiso calc R 1 1 . .
H H14B 0.3349 0.9858 0.1233 0.062 Uiso calc R 1 1 . .
C C15 0.5611(6) 1.0710(4) 0.2080(4) 0.0539(12) Uani d . 1 1 . .
H H15A 0.5690 1.1190 0.1639 0.065 Uiso calc R 1 1 . .
H H15B 0.6315 1.1243 0.2871 0.065 Uiso calc R 1 1 . .
C C16 0.6800(5) 0.9681(4) 0.1085(4) 0.0508(11) Uani d . 1 1 . .
H H16 0.7260 1.0420 0.1046 0.061 Uiso calc R 1 1 . .
C C17 0.7135(5) 0.8673(4) 0.0559(4) 0.0458(10) Uani d . 1 1 . .
C C18 0.8147(6) 0.8893(5) 0.0056(5) 0.0629(14) Uani d . 1 1 . .
H H18 0.8590 0.9681 0.0102 0.076 Uiso calc R 1 1 . .
C C19 0.8513(7) 0.8000(6) -0.0501(5) 0.0713(16) Uani d . 1 1 . .
H H19 0.9198 0.8177 -0.0823 0.086 Uiso calc R 1 1 . .
C C20 0.7843(7) 0.6823(6) -0.0578(5) 0.0708(15) Uani d . 1 1 . .
H H20 0.8079 0.6202 -0.0953 0.085 Uiso calc R 1 1 . .
C C21 0.6831(6) 0.6569(5) -0.0100(4) 0.0576(12) Uani d . 1 1 . .
H H21 0.6374 0.5768 -0.0180 0.069 Uiso calc R 1 1 . .
C C22 0.6463(5) 0.7482(4) 0.0505(3) 0.0425(10) Uani d . 1 1 . .
H H1 0.939(5) 0.836(2) 0.468(4) 0.037(11) Uiso d D 1 1 . .
H H2 0.670(5) 0.542(2) 0.220(4) 0.051(14) Uiso d D 1 1 . .
H H3 0.636(4) 0.635(4) 0.203(3) 0.035(11) Uiso d D 1 1 . .
H H4 0.275(4) 0.629(3) 0.1181(19) 0.025(10) Uiso d D 1 1 . .
H H5 0.370(4) 0.651(4) 0.227(3) 0.039(12) Uiso d D 1 1 . .
H H6 0.435(4) 0.960(4) 0.3166(18) 0.040(12) Uiso d D 1 1 . .

loop_
_atom_site_aniso_label
_atom_site_aniso_U_11
_atom_site_aniso_U_22
_atom_site_aniso_U_33
_atom_site_aniso_U_12
_atom_site_aniso_U_13
_atom_site_aniso_U_23
Cu1 0.0470(3) 0.0347(3) 0.0394(3) 0.0218(2) 0.0218(2) 0.0175(2)
Cu2 0.0324(3) 0.0383(3) 0.0361(3) 0.0163(2) 0.0152(2) 0.0164(2)
Cl1 0.0419(5) 0.0336(5) 0.0399(5) 0.0184(4) 0.0122(4) 0.0107(4)
Cl2 0.0618(7) 0.0415(6) 0.0332(5) 0.0193(5) 0.0111(5) 0.0091(4)
O1 0.0364(15) 0.0482(16) 0.0372(14) 0.0171(13) 0.0167(12) 0.0215(13)
O2 0.0559(17) 0.0396(15) 0.0442(16) 0.0262(14) 0.0294(14) 0.0210(13)
O3P 0.0487(19) 0.0512(19) 0.065(2) 0.0210(16) 0.0049(16) 0.0148(16)
O4P 0.062(2) 0.0436(18) 0.069(2) 0.0254(16) 0.0070(17) 0.0193(16)
O5P 0.081(2) 0.054(2) 0.0428(17) 0.0379(18) 0.0181(17) 0.0074(15)
O6P 0.089(3) 0.073(2) 0.091(3) 0.032(2) 0.063(2) 0.035(2)
O7P 0.111(3) 0.057(2) 0.045(2) 0.019(2) 0.012(2) 0.0098(17)
O8P 0.147(5) 0.072(3) 0.105(4) 0.005(3) 0.058(4) 0.037(3)
O9P 0.226(7) 0.106(4) 0.137(5) 0.110(4) 0.134(5) 0.063(4)
O10P 0.103(4) 0.177(6) 0.149(6) 0.051(4) -0.024(4) 0.089(5)
N1 0.0353(18) 0.0349(19) 0.0467(19) 0.0161(15) 0.0168(15) 0.0212(16)
N2 0.043(2) 0.0359(19) 0.0425(19) 0.0210(16) 0.0195(16) 0.0169(16)
N3 0.0327(17) 0.0438(19) 0.0343(17) 0.0160(15) 0.0100(14) 0.0178(15)
N4 0.046(2) 0.042(2) 0.042(2) 0.0199(17) 0.0227(17) 0.0184(17)
N5 0.052(2) 0.044(2) 0.0327(18) 0.0267(17) 0.0125(16) 0.0124(16)
N6 0.051(2) 0.0343(18) 0.0431(19) 0.0203(16) 0.0135(17) 0.0169(16)
C1 0.049(2) 0.043(2) 0.051(2) 0.023(2) 0.028(2) 0.021(2)
C2 0.035(2) 0.044(2) 0.062(3) 0.0191(19) 0.023(2) 0.020(2)
C3 0.034(2) 0.056(3) 0.057(3) 0.020(2) 0.014(2) 0.029(2)
C4 0.042(2) 0.058(3) 0.041(2) 0.019(2) 0.0086(19) 0.024(2)
C5 0.045(2) 0.036(2) 0.036(2) 0.0192(18) 0.0165(18) 0.0162(17)
C6 0.042(2) 0.034(2) 0.042(2) 0.0214(17) 0.0226(18) 0.0206(17)
C7 0.066(3) 0.036(2) 0.052(3) 0.027(2) 0.037(2) 0.021(2)
C8 0.052(3) 0.052(3) 0.070(3) 0.030(2) 0.040(2) 0.035(2)
C9 0.041(2) 0.046(2) 0.074(3) 0.024(2) 0.032(2) 0.036(2)
C10 0.035(2) 0.041(2) 0.049(2) 0.0165(18) 0.0154(18) 0.0275(19)
C11 0.039(2) 0.032(2) 0.046(2) 0.0195(17) 0.0226(18) 0.0204(17)
C12 0.053(3) 0.058(3) 0.051(3) 0.029(2) 0.030(2) 0.022(2)
C13 0.047(2) 0.053(3) 0.042(2) 0.029(2) 0.019(2) 0.015(2)
C14 0.069(3) 0.048(3) 0.047(2) 0.037(2) 0.021(2) 0.021(2)
C15 0.068(3) 0.040(2) 0.053(3) 0.026(2) 0.018(2) 0.021(2)
C16 0.055(3) 0.047(3) 0.048(2) 0.014(2) 0.017(2) 0.028(2)
C17 0.045(2) 0.052(3) 0.043(2) 0.020(2) 0.021(2) 0.024(2)
C18 0.060(3) 0.070(3) 0.067(3) 0.021(3) 0.032(3) 0.041(3)
C19 0.071(4) 0.096(4) 0.063(3) 0.036(3) 0.050(3) 0.036(3)
C20 0.076(4) 0.079(4) 0.058(3) 0.034(3) 0.039(3) 0.019(3)
C21 0.071(3) 0.054(3) 0.054(3) 0.028(2) 0.037(3) 0.018(2)
C22 0.047(2) 0.047(2) 0.034(2) 0.022(2) 0.0151(18) 0.0166(18)

loop_
_atom_type_symbol
_atom_type_description
_atom_type_scat_dispersion_real
_atom_type_scat_dispersion_imag
_atom_type_scat_source
C C 0.0033 0.0016 'International Tables Vol C Tables 4.2.6.8 and 6.1.1.4'
H H 0.0000 0.0000 'International Tables Vol C Tables 4.2.6.8 and 6.1.1.4'
N N 0.0061 0.0033 'International Tables Vol C Tables 4.2.6.8 and 6.1.1.4'
O O 0.0106 0.0060 'International Tables Vol C Tables 4.2.6.8 and 6.1.1.4'
Cl Cl 0.1484 0.1585 'International Tables Vol C Tables 4.2.6.8 and 6.1.1.4'
Cu Cu 0.3201 1.2651 'International Tables Vol C Tables 4.2.6.8 and 6.1.1.4'

loop_
_geom_angle_atom_site_label_1
_geom_angle_atom_site_label_2
_geom_angle_atom_site_label_3
_geom_angle_site_symmetry_1
_geom_angle_site_symmetry_3
_geom_angle
_geom_angle_publ_flag
O2 Cu1 N6 . . 95.35(14) ?
O2 Cu1 N5 . . 176.01(13) ?
N6 Cu1 N5 . . 85.05(16) ?
O2 Cu1 N4 . . 94.12(14) ?
N6 Cu1 N4 . . 168.50(15) ?
N5 Cu1 N4 . . 85.06(15) ?
O1 Cu2 N3 . . 95.44(13) ?
O1 Cu2 N2 . . 96.03(13) ?
N3 Cu2 N2 . . 164.80(14) ?
O1 Cu2 N1 . . 177.95(13) ?
N3 Cu2 N1 . . 83.63(14) ?
N2 Cu2 N1 . . 85.21(14) ?
O4P Cl1 O3P . . 110.2(2) ?
O4P Cl1 O6P . . 108.8(3) ?
O3P Cl1 O6P . . 109.3(3) ?
O4P Cl1 O5P . . 110.8(2) ?
O3P Cl1 O5P . . 109.6(2) ?
O6P Cl1 O5P . . 108.0(2) ?
O10P Cl2 O9P . . 108.8(4) ?
O10P Cl2 O8P . . 113.7(4) ?
O9P Cl2 O8P . . 109.6(4) ?
O10P Cl2 O7P . . 108.9(4) ?
O9P Cl2 O7P . . 107.0(4) ?
O8P Cl2 O7P . . 108.7(3) ?
C11 O1 Cu2 . . 126.0(3) ?
C22 O2 Cu1 . . 125.5(3) ?
C3 N1 C2 . . 116.0(3) ?
C3 N1 Cu2 . . 108.7(3) ?
C2 N1 Cu2 . . 106.7(3) ?
C3 N1 H1 . . 111(3) ?
C2 N1 H1 . . 107(3) ?
Cu2 N1 H1 . . 106(3) ?
C1 N2 Cu2 . . 108.0(3) ?
C1 N2 H2 . . 107(3) ?
Cu2 N2 H2 . . 111(3) ?
C1 N2 H3 . . 108(3) ?
Cu2 N2 H3 . . 113(3) ?
H2 N2 H3 . . 110(4) ?
C5 N3 C4 . . 119.9(3) ?
C5 N3 Cu2 . . 125.1(3) ?
C4 N3 Cu2 . . 115.0(3) ?
C12 N4 Cu1 . . 109.1(3) ?
C12 N4 H4 . . 110(3) ?
Cu1 N4 H4 . . 106(3) ?
C12 N4 H5 . . 108(3) ?
Cu1 N4 H5 . . 114(3) ?
H4 N4 H5 . . 110(4) ?
C13 N5 C14 . . 117.2(4) ?
C13 N5 Cu1 . . 106.1(3) ?
C14 N5 Cu1 . . 106.3(3) ?
C13 N5 H6 . . 110(3) ?
C14 N5 H6 . . 109(3) ?
Cu1 N5 H6 . . 108(3) ?
C16 N6 C15 . . 121.7(4) ?
C16 N6 Cu1 . . 125.1(3) ?
C15 N6 Cu1 . . 113.0(3) ?
N2 C1 C2 . . 108.4(3) ?
N2 C1 H1A . . 110.0 ?
C2 C1 H1A . . 110.0 ?
N2 C1 H1B . . 110.0 ?
C2 C1 H1B . . 110.0 ?
H1A C1 H1B . . 108.4 ?
N1 C2 C1 . . 106.9(3) ?
N1 C2 H2A . . 110.3 ?
C1 C2 H2A . . 110.3 ?
N1 C2 H2B . . 110.3 ?
C1 C2 H2B . . 110.3 ?
H2A C2 H2B . . 108.6 ?
N1 C3 C4 . . 108.3(3) ?
N1 C3 H3A . . 110.0 ?
C4 C3 H3A . . 110.0 ?
N1 C3 H3B . . 110.0 ?
C4 C3 H3B . . 110.0 ?
H3A C3 H3B . . 108.4 ?
N3 C4 C3 . . 108.1(4) ?
N3 C4 H4A . . 110.1 ?
C3 C4 H4A . . 110.1 ?
N3 C4 H4B . . 110.1 ?
C3 C4 H4B . . 110.1 ?
H4A C4 H4B . . 108.4 ?
N3 C5 C6 . . 125.3(4) ?
N3 C5 H5A . . 117.3 ?
C6 C5 H5A . . 117.3 ?
C7 C6 C11 . . 118.9(4) ?
C7 C6 C5 . . 117.1(4) ?
C11 C6 C5 . . 124.0(4) ?
C8 C7 C6 . . 121.5(4) ?
C8 C7 H7 . . 119.2 ?
C6 C7 H7 . . 119.2 ?
C7 C8 C9 . . 119.4(4) ?
C7 C8 H8 . . 120.3 ?
C9 C8 H8 . . 120.3 ?
C10 C9 C8 . . 120.3(4) ?
C10 C9 H9 . . 119.8 ?
C8 C9 H9 . . 119.8 ?
C9 C10 C11 . . 122.5(4) ?
C9 C10 H10 . . 118.8 ?
C11 C10 H10 . . 118.8 ?
O1 C11 C10 . . 118.9(4) ?
O1 C11 C6 . . 123.9(3) ?
C10 C11 C6 . . 117.2(4) ?
N4 C12 C13 . . 108.9(4) ?
N4 C12 H12A . . 109.9 ?
C13 C12 H12A . . 109.9 ?
N4 C12 H12B . . 109.9 ?
C13 C12 H12B . . 109.9 ?
H12A C12 H12B . . 108.3 ?
N5 C13 C12 . . 106.9(4) ?
N5 C13 H13A . . 110.3 ?
C12 C13 H13A . . 110.3 ?
N5 C13 H13B . . 110.3 ?
C12 C13 H13B . . 110.3 ?
H13A C13 H13B . . 108.6 ?
N5 C14 C15 . . 108.8(4) ?
N5 C14 H14A . . 109.9 ?
C15 C14 H14A . . 109.9 ?
N5 C14 H14B . . 109.9 ?
C15 C14 H14B . . 109.9 ?
H14A C14 H14B . . 108.3 ?
N6 C15 C14 . . 107.6(4) ?
N6 C15 H15A . . 110.2 ?
C14 C15 H15A . . 110.2 ?
N6 C15 H15B . . 110.2 ?
C14 C15 H15B . . 110.2 ?
H15A C15 H15B . . 108.5 ?
N6 C16 C17 . . 125.4(4) ?
N6 C16 H16 . . 117.3 ?
C17 C16 H16 . . 117.3 ?
C18 C17 C22 . . 119.3(4) ?
C18 C17 C16 . . 117.3(4) ?
C22 C17 C16 . . 123.4(4) ?
C19 C18 C17 . . 122.7(5) ?
C19 C18 H18 . . 118.7 ?
C17 C18 H18 . . 118.7 ?
C18 C19 C20 . . 118.6(5) ?
C18 C19 H19 . . 120.7 ?
C20 C19 H19 . . 120.7 ?
C21 C20 C19 . . 120.3(5) ?
C21 C20 H20 . . 119.9 ?
C19 C20 H20 . . 119.9 ?
C20 C21 C22 . . 122.3(5) ?
C20 C21 H21 . . 118.9 ?
C22 C21 H21 . . 118.9 ?
O2 C22 C21 . . 118.2(4) ?
O2 C22 C17 . . 125.0(4) ?
C21 C22 C17 . . 116.8(4) ?

loop_
_geom_bond_atom_site_label_1
_geom_bond_atom_site_label_2
_geom_bond_site_symmetry_2
_geom_bond_distance
_geom_bond_publ_flag
Cu1 O2 . 1.891(3) y
Cu1 N6 . 1.933(4) y
Cu1 N5 . 2.005(4) y
Cu1 N4 . 2.006(4) y
Cu2 O1 . 1.895(3) y
Cu2 N3 . 1.930(3) y
Cu2 N2 . 2.010(4) y
Cu2 N1 . 2.012(3) y
Cl1 O4P . 1.422(3) y
Cl1 O3P . 1.425(3) y
Cl1 O6P . 1.426(4) y
Cl1 O5P . 1.435(3) y
Cl2 O10P . 1.391(5) y
Cl2 O9P . 1.406(5) y
Cl2 O8P . 1.410(5) y
Cl2 O7P . 1.411(4) y
O1 C11 . 1.317(5) ?
O2 C22 . 1.311(5) ?
N1 C3 . 1.472(6) ?
N1 C2 . 1.472(5) ?
N1 H1 . 0.851(19) ?
N2 C1 . 1.487(5) ?
N2 H2 . 0.849(19) ?
N2 H3 . 0.859(19) ?
N3 C5 . 1.276(5) ?
N3 C4 . 1.472(5) ?
N4 C12 . 1.476(5) ?
N4 H4 . 0.861(19) ?
N4 H5 . 0.860(19) ?
N5 C13 . 1.466(6) ?
N5 C14 . 1.483(6) ?
N5 H6 . 0.836(19) ?
N6 C16 . 1.273(6) ?
N6 C15 . 1.476(6) ?
C1 C2 . 1.500(6) ?
C1 H1A . 0.9700 ?
C1 H1B . 0.9700 ?
C2 H2A . 0.9700 ?
C2 H2B . 0.9700 ?
C3 C4 . 1.516(6) ?
C3 H3A . 0.9700 ?
C3 H3B . 0.9700 ?
C4 H4A . 0.9700 ?
C4 H4B . 0.9700 ?
C5 C6 . 1.436(6) ?
C5 H5A . 0.9300 ?
C6 C7 . 1.410(6) ?
C6 C11 . 1.429(6) ?
C7 C8 . 1.367(7) ?
C7 H7 . 0.9300 ?
C8 C9 . 1.390(7) ?
C8 H8 . 0.9300 ?
C9 C10 . 1.364(6) ?
C9 H9 . 0.9300 ?
C10 C11 . 1.398(6) ?
C10 H10 . 0.9300 ?
C12 C13 . 1.514(6) ?
C12 H12A . 0.9700 ?
C12 H12B . 0.9700 ?
C13 H13A . 0.9700 ?
C13 H13B . 0.9700 ?
C14 C15 . 1.499(7) ?
C14 H14A . 0.9700 ?
C14 H14B . 0.9700 ?
C15 H15A . 0.9700 ?
C15 H15B . 0.9700 ?
C16 C17 . 1.442(7) ?
C16 H16 . 0.9300 ?
C17 C18 . 1.396(7) ?
C17 C22 . 1.414(6) ?
C18 C19 . 1.365(8) ?
C18 H18 . 0.9300 ?
C19 C20 . 1.386(8) ?
C19 H19 . 0.9300 ?
C20 C21 . 1.375(7) ?
C20 H20 . 0.9300 ?
C21 C22 . 1.408(6) ?
C21 H21 . 0.9300 ?

loop_
_geom_hbond_atom_site_label_D
_geom_hbond_atom_site_label_H
_geom_hbond_atom_site_label_A
_geom_hbond_site_symmetry_A
_geom_hbond_distance_DH
_geom_hbond_distance_HA
_geom_hbond_distance_DA
_geom_hbond_angle_DHA
N1 H1 O3P 2_776 0.851(19) 2.52(3) 3.188(5) 136(4)
N1 H1 O3P . 0.851(19) 2.54(3) 3.208(5) 136(4)
N2 H2 O9P 2_665 0.849(19) 2.30(3) 3.069(6) 151(4)
N2 H3 O2 . 0.859(19) 2.12(2) 2.955(5) 162(4)
N4 H4 O8P . 0.861(19) 2.46(3) 3.223(7) 148(3)
N4 H5 O1 . 0.860(19) 2.24(2) 3.084(5) 168(4)
N5 H6 O6P 2_676 0.836(19) 2.47(4) 3.081(5) 131(4)
N5 H6 O4P . 0.836(19) 2.51(3) 3.195(5) 139(4)
